data_4503438
loop_
_publ_author_name
'Qi, Yan'
'Che, Yunxia'
'Luo, Feng'
'Batten, Stuart R.'
'Liu, Yang'
'Zheng, Jimin'

_publ_section_title
;
 A Variety of 1D to 3D Metal&#x2212;Organic Coordination Architectures
 Assembled with
 1,1&#x2032;-(2,2&#x2032;-Oxybis(ethane-2,1-diyl))bis(1H-imidazole)
;
_journal_issue 5
_journal_name_full 'Crystal Growth &amp; Design'
_journal_page_first 1654
_journal_paper_doi 10.1021/cg7011217
_journal_volume 8
_journal_year 2008
_chemical_formula_sum 'C36 H32 N12 O18 Zn2'
_chemical_formula_weight 1051.48
_chemical_name_systematic
; 
 ? 
;
_space_group_IT_number 2
_symmetry_cell_setting triclinic
_symmetry_space_group_name_Hall '-P 1'
_symmetry_space_group_name_H-M 'P -1'
_atom_sites_solution_hydrogens geom
_atom_sites_solution_primary direct
_atom_sites_solution_secondary difmap
_audit_creation_method SHELXL-97
_cell_angle_alpha 100.51(3)
_cell_angle_beta 101.15(3)
_cell_angle_gamma 112.01(3)
_cell_formula_units_Z 1
_cell_length_a 9.4863(19)
_cell_length_b 10.932(2)
_cell_length_c 11.247(2)
_cell_measurement_reflns_used 4360
_cell_measurement_temperature 293(2)
_cell_measurement_theta_max 27.48
_cell_measurement_theta_min 3.03
_cell_volume 1018.4(5)
_computing_cell_refinement 'RAXIS-RAPID Auto(Rigaku, 2004)'
_computing_data_collection 'RAXIS-RAPID Auto(Rigaku, 2004)'
_computing_data_reduction 'CrystalStructure(Rigaku/MSC, 2004)'
_computing_molecular_graphics 'SHELXL-97 (Sheldrick, 2001)'
_computing_publication_material 'SHELXL-97 (Sheldrick, 1997)'
_computing_structure_refinement 'SHELXL-97 (Sheldrick, 1997)'
_computing_structure_solution 'SHELXS-97 (Sheldrick, 1997)'
_diffrn_ambient_temperature 293(2)
_diffrn_measured_fraction_theta_full 0.992
_diffrn_measured_fraction_theta_max 0.992
_diffrn_measurement_device_type 'rigaku r-axis rapid IP area detector'
_diffrn_measurement_method '\w scans'
_diffrn_radiation_monochromator graphite
_diffrn_radiation_probe x-ray
_diffrn_radiation_type MoK\a
_diffrn_radiation_wavelength 0.71073
_diffrn_reflns_av_R_equivalents 0.0465
_diffrn_reflns_av_sigmaI/netI 0.0641
_diffrn_reflns_limit_h_max 12
_diffrn_reflns_limit_h_min -12
_diffrn_reflns_limit_k_max 14
_diffrn_reflns_limit_k_min -14
_diffrn_reflns_limit_l_max 13
_diffrn_reflns_limit_l_min -14
_diffrn_reflns_number 10005
_diffrn_reflns_theta_full 27.48
_diffrn_reflns_theta_max 27.48
_diffrn_reflns_theta_min 3.03
_diffrn_source 'rotating anode'
_exptl_absorpt_coefficient_mu 1.274
_exptl_absorpt_correction_T_max 0.8088
_exptl_absorpt_correction_T_min 0.7713
_exptl_absorpt_correction_type multi-scan
_exptl_crystal_colour COlorless
_exptl_crystal_density_diffrn 1.714
_exptl_crystal_density_method 'not measured'
_exptl_crystal_description Block
_exptl_crystal_F_000 536
_exptl_crystal_size_max 0.22
_exptl_crystal_size_mid 0.19
_exptl_crystal_size_min 0.17
_refine_diff_density_max 0.606
_refine_diff_density_min -0.793
_refine_diff_density_rms 0.142
_refine_ls_extinction_coef 0.056(8)
_refine_ls_extinction_expression Fc^*^=kFc[1+0.001xFc^2^\l^3^/sin(2\q)]^-1/4^
_refine_ls_extinction_method SHELXL
_refine_ls_goodness_of_fit_ref 1.082
_refine_ls_hydrogen_treatment refU
_refine_ls_matrix_type full
_refine_ls_number_parameters 308
_refine_ls_number_reflns 4628
_refine_ls_number_restraints 0
_refine_ls_restrained_S_all 1.082
_refine_ls_R_factor_all 0.0865
_refine_ls_R_factor_gt 0.0699
_refine_ls_shift/su_max 0.142
_refine_ls_shift/su_mean 0.023
_refine_ls_structure_factor_coef Fsqd
_refine_ls_weighting_details 'calc w=1/[\s^2^(Fo^2^)+(0.1269P)^2^+0.5332P] where P=(Fo^2^+2Fc^2^)/3'
_refine_ls_weighting_scheme calc
_refine_ls_wR_factor_gt 0.2027
_refine_ls_wR_factor_ref 0.2175
_reflns_number_gt 3554
_reflns_number_total 4628
_reflns_threshold_expression >2sigma(I)
_cod_data_source_file cg7011217-file003.cif
_cod_data_source_block shelxl
_cod_depositor_comments
;
The following automatic conversions were performed:

'_symmetry_cell_setting' value 'Triclinic' changed to 'triclinic'
according to /home/saulius/struct/CIF-dictionaries/cif_core.dic
dictionary named 'cif_core.dic' version 2.4.1 from
2010-06-29.

'_exptl_absorpt_correction_type' value 'Multi-scan'
changed to 'multi-scan' according to
/home/saulius/struct/CIF-dictionaries/cif_core.dic dictionary named
'cif_core.dic' version 2.4.1 from
2010-06-29.

'_refine_ls_hydrogen_treatment' value 'refu' changed to
'refU' according to
/home/saulius/struct/CIF-dictionaries/cif_core.dic dictionary named
'cif_core.dic' version 2.4.1 from 2010-06-29.

Automatic conversion script
Id: cif_fix_values 1715 2011-07-08 13:25:40Z adriana 
;
_cod_original_cell_volume 1018.4(3)
_cod_original_sg_symbol_H-M P-1
_cod_database_code 4503438

loop_
_symmetry_equiv_pos_as_xyz
'x, y, z'
'-x, -y, -z'

loop_
_atom_site_label
_atom_site_type_symbol
_atom_site_fract_x
_atom_site_fract_y
_atom_site_fract_z
_atom_site_U_iso_or_equiv
_atom_site_adp_type
_atom_site_occupancy
_atom_site_symmetry_multiplicity
_atom_site_calc_flag
_atom_site_refinement_flags
C2 C 0.9163(8) 0.8090(8) -0.0032(8) 0.081(2) Uani 1 1 d .
H2A H 1.0199 0.8643 -0.0103 0.097 Uiso 1 1 calc R
H2B H 0.8957 0.7129 -0.0307 0.097 Uiso 1 1 calc R
C3 C 0.5907(8) 0.7650(6) -0.2641(8) 0.0791(18) Uani 1 1 d .
H3A H 0.5396 0.6989 -0.3469 0.095 Uiso 1 1 calc R
H3B H 0.5199 0.7398 -0.2121 0.095 Uiso 1 1 calc R
C4 C 0.7395(8) 0.7571(6) -0.2076(7) 0.0715(16) Uani 1 1 d .
H4A H 0.7203 0.6622 -0.2139 0.086 Uiso 1 1 calc R
H4B H 0.8170 0.7938 -0.2517 0.086 Uiso 1 1 calc R
C5 C 0.6287(6) 1.0075(5) -0.1869(6) 0.0576(12) Uani 1 1 d .
H5 H 0.6134 1.0024 -0.1085 0.069 Uiso 1 1 calc R
C6 C 0.6270(5) 0.7863(6) 0.1207(6) 0.0580(12) Uani 1 1 d .
H6 H 0.6254 0.8637 0.0983 0.070 Uiso 1 1 calc R
C7 C 0.0297(5) 0.4174(5) 0.3005(4) 0.0490(10) Uani 1 1 d .
C8 C 0.0889(5) 0.5378(5) 0.2461(4) 0.0480(10) Uani 1 1 d .
C9 C -0.1545(8) 0.1942(6) 0.2971(6) 0.0694(15) Uani 1 1 d .
H9 H -0.2494 0.1164 0.2579 0.083 Uiso 1 1 calc R
C10 C 0.9128(6) 0.8454(7) 0.1298(7) 0.0728(17) Uani 1 1 d .
H10A H 0.9949 0.8314 0.1840 0.087 Uiso 1 1 calc R
H10B H 0.9340 0.9417 0.1567 0.087 Uiso 1 1 calc R
C11 C -0.2159(6) 0.2764(6) 0.1121(5) 0.0534(11) Uani 1 1 d .
C12 C -0.1107(6) 0.2996(5) 0.2399(5) 0.0525(11) Uani 1 1 d .
C13 C 0.1210(8) 0.4236(7) 0.4152(6) 0.0690(15) Uani 1 1 d .
C14 C 0.7117(8) 0.6395(8) 0.1688(9) 0.092(2) Uani 1 1 d .
H14 H 0.7755 0.5946 0.1881 0.110 Uiso 1 1 calc R
C15 C 0.0792(11) 0.3188(9) 0.4712(6) 0.088(2) Uani 1 1 d .
H15 H 0.1431 0.3255 0.5483 0.106 Uiso 1 1 calc R
C16 C 0.6795(9) 1.0833(7) -0.3446(6) 0.0784(17) Uani 1 1 d .
H16 H 0.7065 1.1422 -0.3949 0.094 Uiso 1 1 calc R
C17 C 0.6473(10) 0.9508(8) -0.3774(7) 0.090(2) Uani 1 1 d .
H17 H 0.6467 0.9006 -0.4539 0.108 Uiso 1 1 calc R
C18 C 0.5566(8) 0.5957(9) 0.1628(11) 0.110(3) Uani 1 1 d .
H18 H 0.4941 0.5130 0.1754 0.133 Uiso 1 1 calc R
C19 C -0.0611(11) 0.2028(8) 0.4093(7) 0.084(2) Uani 1 1 d .
N1 N 0.259(2) 0.5145(18) 0.4692(11) 0.180(5) Uani 1 1 d .
N2 N -0.079(2) 0.0965(14) 0.4636(12) 0.176(6) Uani 1 1 d .
N3 N 0.5059(5) 0.6907(5) 0.1357(5) 0.0578(10) Uani 1 1 d .
N4 N 0.7555(4) 0.7593(5) 0.1417(4) 0.0561(10) Uani 1 1 d .
N5 N 0.6666(5) 1.1207(4) -0.2243(4) 0.0567(10) Uani 1 1 d .
N6 N 0.6151(6) 0.9014(5) -0.2767(5) 0.0645(11) Uani 1 1 d .
O1 O 0.0312(4) 0.6211(4) 0.2527(4) 0.0657(10) Uani 1 1 d .
O2 O 0.2054(4) 0.5444(4) 0.2020(4) 0.0558(8) Uani 1 1 d .
O3 O 0.2848(19) 0.6424(14) 0.4787(15) 0.244(7) Uani 1 1 d .
O4 O 0.3663(18) 0.4815(16) 0.5156(18) 0.294(10) Uani 1 1 d .
O5 O 0.7964(6) 0.8343(5) -0.0803(5) 0.0785(12) Uani 1 1 d .
O6 O -0.1558(4) 0.3548(4) 0.0473(3) 0.0559(8) Uani 1 1 d .
O7 O -0.3507(5) 0.1826(5) 0.0747(5) 0.0818(13) Uani 1 1 d .
O8 O 0.011(2) 0.1008(13) 0.5563(12) 0.274(9) Uani 1 1 d .
O9 O -0.1975(19) -0.0113(13) 0.4072(12) 0.225(7) Uani 1 1 d .
Zn1 Zn 0.29194(5) 0.69154(5) 0.12414(5) 0.0478(3) Uani 1 1 d .

loop_
_atom_site_aniso_label
_atom_site_aniso_U_11
_atom_site_aniso_U_22
_atom_site_aniso_U_33
_atom_site_aniso_U_23
_atom_site_aniso_U_13
_atom_site_aniso_U_12
C2 0.072(4) 0.094(5) 0.132(6) 0.066(4) 0.063(4) 0.062(4)
C3 0.068(4) 0.049(3) 0.121(5) 0.021(3) 0.030(4) 0.025(3)
C4 0.075(4) 0.057(3) 0.108(5) 0.029(3) 0.048(3) 0.041(3)
C5 0.047(2) 0.053(3) 0.078(3) 0.020(2) 0.022(2) 0.025(2)
C6 0.042(2) 0.058(3) 0.088(3) 0.031(3) 0.022(2) 0.030(2)
C7 0.049(2) 0.061(3) 0.055(2) 0.025(2) 0.0220(19) 0.034(2)
C8 0.042(2) 0.053(3) 0.060(3) 0.025(2) 0.0167(18) 0.027(2)
C9 0.089(4) 0.061(3) 0.068(3) 0.032(3) 0.035(3) 0.030(3)
C10 0.037(2) 0.079(4) 0.113(5) 0.040(4) 0.026(3) 0.027(3)
C11 0.045(2) 0.059(3) 0.066(3) 0.026(2) 0.022(2) 0.027(2)
C12 0.054(3) 0.053(3) 0.063(3) 0.024(2) 0.028(2) 0.028(2)
C13 0.067(3) 0.087(4) 0.059(3) 0.025(3) 0.011(2) 0.040(3)
C14 0.055(3) 0.100(5) 0.159(7) 0.079(5) 0.041(4) 0.051(4)
C15 0.125(6) 0.123(6) 0.062(3) 0.055(4) 0.036(4) 0.083(6)
C16 0.101(5) 0.061(4) 0.072(4) 0.021(3) 0.019(3) 0.035(3)
C17 0.115(6) 0.067(4) 0.075(4) 0.009(3) 0.027(4) 0.030(4)
C18 0.056(3) 0.100(5) 0.224(10) 0.104(7) 0.054(5) 0.051(4)
C19 0.116(6) 0.081(5) 0.078(4) 0.044(4) 0.042(4) 0.050(4)
N1 0.229(14) 0.205(14) 0.127(8) 0.051(9) 0.010(9) 0.132(13)
N2 0.259(16) 0.129(9) 0.118(8) 0.072(7) 0.044(8) 0.048(9)
N3 0.040(2) 0.063(3) 0.086(3) 0.034(2) 0.0228(19) 0.0293(19)
N4 0.0354(18) 0.065(3) 0.078(3) 0.028(2) 0.0187(17) 0.0261(18)
N5 0.053(2) 0.050(2) 0.071(3) 0.021(2) 0.0144(18) 0.0263(19)
N6 0.058(3) 0.048(2) 0.086(3) 0.016(2) 0.018(2) 0.025(2)
O1 0.055(2) 0.060(2) 0.103(3) 0.035(2) 0.0301(19) 0.0372(18)
O2 0.0477(18) 0.062(2) 0.079(2) 0.0378(18) 0.0302(16) 0.0323(16)
O3 0.288(16) 0.163(11) 0.250(15) 0.076(10) -0.006(12) 0.095(11)
O4 0.236(14) 0.262(16) 0.35(2) 0.084(15) -0.072(14) 0.146(12)
O5 0.092(3) 0.089(3) 0.103(3) 0.046(3) 0.050(3) 0.069(3)
O6 0.0431(17) 0.062(2) 0.071(2) 0.0350(17) 0.0195(14) 0.0220(15)
O7 0.054(2) 0.078(3) 0.095(3) 0.030(2) 0.023(2) 0.004(2)
O8 0.43(2) 0.184(11) 0.145(9) 0.092(8) -0.006(11) 0.089(13)
O9 0.314(18) 0.153(9) 0.165(9) 0.090(8) 0.058(10) 0.039(10)
Zn1 0.0360(3) 0.0501(4) 0.0678(4) 0.0254(3) 0.0174(2) 0.0241(3)

loop_
_atom_type_symbol
_atom_type_description
_atom_type_scat_dispersion_real
_atom_type_scat_dispersion_imag
_atom_type_scat_source
C C 0.0033 0.0016 'International Tables Vol C Tables 4.2.6.8 and 6.1.1.4'
H H 0.0000 0.0000 'International Tables Vol C Tables 4.2.6.8 and 6.1.1.4'
O O 0.0106 0.0060 'International Tables Vol C Tables 4.2.6.8 and 6.1.1.4'
N N 0.0061 0.0033 'International Tables Vol C Tables 4.2.6.8 and 6.1.1.4'
Zn Zn 0.2839 1.4301 'International Tables Vol C Tables 4.2.6.8 and 6.1.1.4'

loop_
_geom_angle_atom_site_label_1
_geom_angle_atom_site_label_2
_geom_angle_atom_site_label_3
_geom_angle
_geom_angle_site_symmetry_1
_geom_angle_site_symmetry_3
O5 C2 C10 108.1(5) . .
N6 C3 C4 112.9(5) . .
O5 C4 C3 108.0(5) . .
N5 C5 N6 111.3(5) . .
N3 C6 N4 111.4(4) . .
C12 C7 C13 118.2(5) . .
C12 C7 C8 123.4(4) . .
C13 C7 C8 118.4(5) . .
O1 C8 O2 126.2(4) . .
O1 C8 C7 120.3(4) . .
O2 C8 C7 113.4(4) . .
C19 C9 C12 121.2(6) . .
N4 C10 C2 110.3(6) . .
O7 C11 O6 124.0(5) . .
O7 C11 C12 119.6(4) . .
O6 C11 C12 116.4(4) . .
C9 C12 C7 119.1(5) . .
C9 C12 C11 117.2(5) . .
C7 C12 C11 123.6(4) . .
N1 C13 C15 112.8(8) . .
N1 C13 C7 123.6(8) . .
C15 C13 C7 122.8(7) . .
N4 C14 C18 106.6(5) . .
C13 C15 C19 118.0(6) . .
C17 C16 N5 109.6(6) . .
C16 C17 N6 107.1(6) . .
N3 C18 C14 109.5(6) . .
C9 C19 C15 120.6(6) . .
C9 C19 N2 125.8(10) . .
C15 C19 N2 112.9(9) . .
O3 N1 C13 118.1(12) . .
O3 N1 O4 122.0(17) . .
C13 N1 O4 119.8(15) . .
O8 N2 O9 119.3(12) . .
O8 N2 C19 125.6(14) . .
O9 N2 C19 115.1(13) . .
C6 N3 C18 105.4(4) . .
C6 N3 Zn1 125.7(3) . .
C18 N3 Zn1 128.8(4) . .
C14 N4 C6 107.0(4) . .
C14 N4 C10 127.4(4) . .
C6 N4 C10 125.5(4) . .
C5 N5 C16 105.3(5) . .
C5 N5 Zn1 127.3(4) . 2_675
C16 N5 Zn1 127.3(4) . 2_675
C5 N6 C17 106.6(5) . .
C5 N6 C3 126.4(6) . .
C17 N6 C3 126.6(6) . .
C8 O2 Zn1 118.4(3) . .
C4 O5 C2 115.0(5) . .
C11 O6 Zn1 114.3(3) . 2_565
O2 Zn1 O6 110.16(15) . 2_565
O2 Zn1 N5 114.96(17) . 2_675
O6 Zn1 N5 110.85(16) 2_565 2_675
O2 Zn1 N3 98.78(15) . .
O6 Zn1 N3 115.39(17) 2_565 .
N5 Zn1 N3 106.30(19) 2_675 .

loop_
_geom_bond_atom_site_label_1
_geom_bond_atom_site_label_2
_geom_bond_distance
_geom_bond_site_symmetry_2
C2 O5 1.438(7) .
C2 C10 1.486(10) .
C3 N6 1.458(7) .
C3 C4 1.472(9) .
C4 O5 1.404(9) .
C5 N5 1.323(6) .
C5 N6 1.339(8) .
C6 N3 1.296(6) .
C6 N4 1.346(6) .
C7 C12 1.393(7) .
C7 C13 1.383(7) .
C7 C8 1.515(6) .
C8 O1 1.224(6) .
C8 O2 1.280(6) .
C9 C19 1.360(10) .
C9 C12 1.388(7) .
C10 N4 1.484(6) .
C11 O7 1.231(6) .
C11 O6 1.271(6) .
C11 C12 1.499(7) .
C13 N1 1.251(17) .
C13 C15 1.373(9) .
C14 N4 1.330(8) .
C14 C18 1.349(8) .
C15 C19 1.385(12) .
C16 C17 1.327(10) .
C16 N5 1.383(8) .
C17 N6 1.378(9) .
C18 N3 1.356(7) .
C19 N2 1.379(11) .
N1 O3 1.306(16) .
N1 O4 1.257(15) .
N2 O8 1.193(15) .
N2 O9 1.229(15) .
N3 Zn1 2.012(4) .
N5 Zn1 2.004(5) 2_675
O2 Zn1 1.957(3) .
O6 Zn1 1.957(4) 2_565
Zn1 O6 1.957(4) 2_565
Zn1 N5 2.004(5) 2_675

loop_
_geom_torsion_atom_site_label_1
_geom_torsion_atom_site_label_2
_geom_torsion_atom_site_label_3
_geom_torsion_atom_site_label_4
_geom_torsion
_geom_torsion_site_symmetry_4
N6 C3 C4 O5 69.3(8) .
C12 C7 C8 O1 78.4(7) .
C13 C7 C8 O1 -102.8(6) .
C12 C7 C8 O2 -105.2(5) .
C13 C7 C8 O2 73.7(6) .
O5 C2 C10 N4 60.8(7) .
C19 C9 C12 C7 -1.6(9) .
C19 C9 C12 C11 175.9(6) .
C13 C7 C12 C9 0.7(8) .
C8 C7 C12 C9 179.6(5) .
C13 C7 C12 C11 -176.5(5) .
C8 C7 C12 C11 2.4(7) .
O7 C11 C12 C9 15.8(8) .
O6 C11 C12 C9 -162.2(5) .
O7 C11 C12 C7 -166.9(5) .
O6 C11 C12 C7 15.1(7) .
C12 C7 C13 N1 169.5(10) .
C8 C7 C13 N1 -9.4(12) .
C12 C7 C13 C15 0.2(9) .
C8 C7 C13 C15 -178.8(6) .
N1 C13 C15 C19 -170.7(10) .
C7 C13 C15 C19 -0.3(11) .
N5 C16 C17 N6 -0.8(9) .
N4 C14 C18 N3 -1.8(12) .
C12 C9 C19 C15 1.5(11) .
C12 C9 C19 N2 -168.5(10) .
C13 C15 C19 C9 -0.6(11) .
C13 C15 C19 N2 170.7(9) .
C15 C13 N1 O3 -142.2(13) .
C7 C13 N1 O3 47.5(19) .
C15 C13 N1 O4 35.8(19) .
C7 C13 N1 O4 -134.5(15) .
C9 C19 N2 O8 173.0(15) .
C15 C19 N2 O8 2(2) .
C9 C19 N2 O9 -5(2) .
C15 C19 N2 O9 -175.8(14) .
N4 C6 N3 C18 -2.3(8) .
N4 C6 N3 Zn1 176.4(4) .
C14 C18 N3 C6 2.5(11) .
C14 C18 N3 Zn1 -176.1(6) .
C18 C14 N4 C6 0.4(10) .
C18 C14 N4 C10 -176.8(8) .
N3 C6 N4 C14 1.2(8) .
N3 C6 N4 C10 178.5(6) .
C2 C10 N4 C14 91.3(8) .
C2 C10 N4 C6 -85.3(7) .
N6 C5 N5 C16 -0.8(6) .
N6 C5 N5 Zn1 -177.7(3) 2_675
C17 C16 N5 C5 1.0(8) .
C17 C16 N5 Zn1 177.9(5) 2_675
N5 C5 N6 C17 0.3(7) .
N5 C5 N6 C3 173.4(5) .
C16 C17 N6 C5 0.3(8) .
C16 C17 N6 C3 -172.8(6) .
C4 C3 N6 C5 -83.7(8) .
C4 C3 N6 C17 88.0(9) .
O1 C8 O2 Zn1 -5.4(7) .
C7 C8 O2 Zn1 178.4(3) .
C3 C4 O5 C2 164.4(5) .
C10 C2 O5 C4 -155.3(5) .
O7 C11 O6 Zn1 -3.2(7) 2_565
C12 C11 O6 Zn1 174.7(3) 2_565
C8 O2 Zn1 O6 -78.7(4) 2_565
C8 O2 Zn1 N5 47.4(4) 2_675
C8 O2 Zn1 N3 160.1(4) .
C6 N3 Zn1 O2 -165.4(5) .
C18 N3 Zn1 O2 13.0(8) .
C6 N3 Zn1 O6 77.3(5) 2_565
C18 N3 Zn1 O6 -104.4(8) 2_565
C6 N3 Zn1 N5 -46.0(5) 2_675
C18 N3 Zn1 N5 132.3(8) 2_675
